data_4130528
loop_
_publ_author_name
'Lichtenberger, Niels'
'Wilson, Robert J.'
'Eulenstein, Armin R.'
'Massa, Werner'
'Cl\'erac, Rodolphe'
'Weigend, Florian'
'Dehnen, Stefanie'

_publ_section_title
;
 Main Group Metal-Actinide Magnetic Coupling and Structural Response Upon
 U(4+) Inclusion Into Bi, Tl/Bi, or Pb/Bi Cages.
;
_journal_issue 29
_journal_name_full 'Journal of the American Chemical Society'
_journal_page_first 9033
_journal_page_last 9036
_journal_paper_doi 10.1021/jacs.6b04363
_journal_volume 138
_journal_year 2016
_chemical_formula_moiety
;
2(C18 H36 N2 O6 K), C20 H44 N4 O6 K, U Bi11 Tl2, C7 H8
;
_chemical_formula_sum 'C63 H124 Bi11 K3 N8 O18 Tl2 U'
_chemical_formula_weight 4344.54
_space_group_crystal_system monoclinic
_space_group_IT_number 11
_space_group_name_Hall '-P 2yb'
_space_group_name_H-M_alt 'P 1 21/m 1'
_atom_sites_solution_hydrogens geom
_atom_sites_solution_primary direct
_atom_sites_solution_secondary difmap
_audit_creation_method SHELXL-2013
_cell_angle_alpha 90
_cell_angle_beta 106.917(2)
_cell_angle_gamma 90
_cell_formula_units_Z 2
_cell_length_a 14.6092(4)
_cell_length_b 21.8659(5)
_cell_length_c 16.3877(5)
_cell_measurement_reflns_used 32936
_cell_measurement_temperature 100(2)
_cell_measurement_theta_max 27.17
_cell_measurement_theta_min 2.40
_cell_volume 5008.4(2)
_computing_cell_refinement 'XAREA 1.66 (Stoe 2013)'
_computing_data_collection 'XAREA 1.66 (Stoe 2013)'
_computing_data_reduction 'XAREA 1.66 (Stoe 2013)'
_computing_molecular_graphics 'DIAMOND 3.2k (Brandenburg 2014)'
_computing_structure_refinement 'SHELXL-2013 (Sheldrick, 2008)'
_computing_structure_solution 'SHELXS-2013 (Sheldrick, 2008)'
_diffrn_ambient_temperature 100(2)
_diffrn_detector_area_resol_mean 6.67
_diffrn_measured_fraction_theta_full 0.974
_diffrn_measured_fraction_theta_max 0.999
_diffrn_measurement_device_type 'STOE IPDS 2T'
_diffrn_measurement_method omega-scans
_diffrn_radiation_type MoK\a
_diffrn_radiation_wavelength 0.71073
_diffrn_reflns_av_R_equivalents 0.1144
_diffrn_reflns_av_unetI/netI 0.0700
_diffrn_reflns_Laue_measured_fraction_full 0.974
_diffrn_reflns_Laue_measured_fraction_max 0.999
_diffrn_reflns_limit_h_max 17
_diffrn_reflns_limit_h_min -17
_diffrn_reflns_limit_k_max 26
_diffrn_reflns_limit_k_min -26
_diffrn_reflns_limit_l_max 19
_diffrn_reflns_limit_l_min -19
_diffrn_reflns_number 39094
_diffrn_reflns_point_group_measured_fraction_full 0.974
_diffrn_reflns_point_group_measured_fraction_max 0.999
_diffrn_reflns_theta_full 25.242
_diffrn_reflns_theta_max 25.000
_diffrn_reflns_theta_min 1.646
_diffrn_source 'sealed X-ray tube, 12 x 0.4 mm long-fine focus'
_exptl_absorpt_coefficient_mu 24.239
_exptl_absorpt_correction_T_max 0.0938
_exptl_absorpt_correction_T_min 0.0173
_exptl_absorpt_correction_type gaussian
_exptl_absorpt_process_details 'Coppens et al. (1965)'
_exptl_crystal_colour black
_exptl_crystal_density_diffrn 2.899
_exptl_crystal_description platelet
_exptl_crystal_F_000 3880
_exptl_crystal_size_max 0.18
_exptl_crystal_size_mid 0.12
_exptl_crystal_size_min 0.06
_refine_diff_density_max 2.511
_refine_diff_density_min -3.097
_refine_diff_density_rms 0.270
_refine_ls_extinction_method none
_refine_ls_goodness_of_fit_ref 1.185
_refine_ls_hydrogen_treatment constr
_refine_ls_matrix_type full
_refine_ls_number_parameters 585
_refine_ls_number_reflns 9084
_refine_ls_number_restraints 263
_refine_ls_restrained_S_all 1.178
_refine_ls_R_factor_all 0.0797
_refine_ls_R_factor_gt 0.0560
_refine_ls_shift/su_max 0.001
_refine_ls_shift/su_mean 0.000
_refine_ls_structure_factor_coef Fsqd
_refine_ls_weighting_details 'w=1/[\s^2^(Fo^2^)+(0.0500P)^2^] where P=(Fo^2^+2Fc^2^)/3'
_refine_ls_weighting_scheme calc
_refine_ls_wR_factor_gt 0.1198
_refine_ls_wR_factor_ref 0.1275
_reflns_Friedel_coverage 0.000
_reflns_number_gt 6799
_reflns_number_total 9084
_reflns_threshold_expression 'I > 2\s(I)'
_cod_data_source_file ja6b04363_si_002.cif
_cod_data_source_block shelx
_cod_original_sg_symbol_H-M 'P 21/m'
_cod_database_code 4130528
_shelx_space_group_comment
;
The symmetry employed for this shelxl refinement is uniquely defined
by the following loop, which should always be used as a source of
symmetry information in preference to the above space-group names.
They are only intended as comments.
;
_shelxl_version_number 2013-4

loop_
_space_group_symop_operation_xyz
'x, y, z'
'-x, y+1/2, -z'
'-x, -y, -z'
'x, -y-1/2, z'

loop_
_atom_site_label
_atom_site_type_symbol
_atom_site_fract_x
_atom_site_fract_y
_atom_site_fract_z
_atom_site_U_iso_or_equiv
_atom_site_adp_type
_atom_site_occupancy
_atom_site_site_symmetry_order
_atom_site_calc_flag
_atom_site_refinement_flags_posn
_atom_site_refinement_flags_adp
_atom_site_refinement_flags_occupancy
_atom_site_disorder_assembly
_atom_site_disorder_group
U U 0.74962(6) 0.2500 0.66109(5) 0.04724(19) Uani 1 2 d DS T P . .
Bi1 Bi 0.82270(8) 0.15660(5) 0.81936(9) 0.0590(3) Uani 0.884(4) 1 d D . P . .
Tl1A Tl 0.8442(7) 0.1430(4) 0.8452(6) 0.0590(3) Uani 0.116(4) 1 d D . P . .
Tl1 Tl 0.68846(9) 0.2500 0.86951(10) 0.0538(3) Uani 0.884(4) 2 d DS T P . .
Bi1A Bi 0.6998(8) 0.2500 0.8397(7) 0.0538(3) Uani 0.116(4) 2 d DS T P . .
Tl2 Tl 0.98433(11) 0.2500 0.82819(11) 0.0701(4) Uani 0.884(4) 2 d S T P . .
Bi2A Bi 0.9617(8) 0.2500 0.7974(8) 0.0701(4) Uani 0.116(4) 2 d DS T P . .
Bi2 Bi 0.53417(6) 0.2500 0.69702(5) 0.0519(2) Uani 1 2 d S T P . .
Bi3 Bi 0.74528(5) 0.09221(3) 0.65574(4) 0.06218(18) Uani 1 1 d . . . . .
Bi4 Bi 0.97223(7) 0.2500 0.63926(6) 0.0665(2) Uani 1 2 d S T P . .
Bi5 Bi 0.55984(5) 0.15720(3) 0.57062(4) 0.05583(17) Uani 1 1 d . . . . .
Bi6 Bi 0.84153(5) 0.15373(3) 0.53955(4) 0.05888(17) Uani 1 1 d . . . . .
Bi7 Bi 0.66397(6) 0.2500 0.46650(5) 0.0518(2) Uani 1 2 d S T P . .
K1_1 K 0.3097(3) 0.00505(14) 0.8145(2) 0.0594(8) Uani 1 1 d . . . . .
N1_1 N 0.4069(13) -0.0176(7) 0.6793(9) 0.082(5) Uani 1 1 d D . . . .
N2_1 N 0.2154(14) 0.0238(8) 0.9525(15) 0.106(7) Uani 1 1 d D . . . .
C1_1 C 0.356(2) 0.0208(13) 0.6076(14) 0.136(12) Uani 1 1 d D . . . .
H1A_1 H 0.3780 0.0635 0.6211 0.163 Uiso 1 1 calc R U . . .
H1B_1 H 0.3761 0.0082 0.5573 0.163 Uiso 1 1 calc R U . . .
C2_1 C 0.253(2) 0.0205(11) 0.5836(16) 0.20(3) Uani 1 1 d D . . . .
H2A_1 H 0.2270 0.0443 0.5306 0.245 Uiso 1 1 calc R U . . .
H2B_1 H 0.2291 -0.0220 0.5731 0.245 Uiso 1 1 calc R U . . .
O1_1 O 0.2238(11) 0.0464(7) 0.6498(11) 0.107(5) Uani 1 1 d D . . . .
C3_1 C 0.117(2) 0.0512(13) 0.631(2) 0.145(13) Uani 1 1 d D U . . .
H3A_1 H 0.0902 0.0737 0.5768 0.174 Uiso 1 1 calc R U . . .
H3B_1 H 0.0886 0.0097 0.6243 0.174 Uiso 1 1 calc R U . . .
C4_1 C 0.094(2) 0.0835(15) 0.701(2) 0.161(14) Uani 1 1 d D U . . .
H4A_1 H 0.1268 0.1235 0.7109 0.193 Uiso 1 1 calc R U . . .
H4B_1 H 0.0238 0.0913 0.6853 0.193 Uiso 1 1 calc R U . . .
O2_1 O 0.1216(13) 0.0481(8) 0.7764(14) 0.136(7) Uani 1 1 d D U . . .
C5_1 C 0.0903(19) 0.0776(15) 0.8400(19) 0.161(14) Uani 1 1 d D U . . .
H5A_1 H 0.0202 0.0839 0.8206 0.193 Uiso 1 1 calc R U . . .
H5B_1 H 0.1220 0.1178 0.8545 0.193 Uiso 1 1 calc R U . . .
C6_1 C 0.117(2) 0.0361(12) 0.914(2) 0.144(11) Uani 1 1 d D U . . .
H6A_1 H 0.0913 0.0534 0.9589 0.173 Uiso 1 1 calc R U . . .
H6B_1 H 0.0846 -0.0035 0.8967 0.173 Uiso 1 1 calc R U . . .
C7_1 C 0.3989(17) -0.0816(8) 0.6581(14) 0.099(7) Uani 1 1 d D . . . .
H7A_1 H 0.4472 -0.0915 0.6285 0.119 Uiso 1 1 calc R U . . .
H7B_1 H 0.3351 -0.0888 0.6172 0.119 Uiso 1 1 calc R U . . .
C8_1 C 0.411(2) -0.1249(10) 0.7307(17) 0.126(10) Uani 1 1 d D . . . .
H8A_1 H 0.4091 -0.1674 0.7094 0.151 Uiso 1 1 calc R U . . .
H8B_1 H 0.4750 -0.1183 0.7724 0.151 Uiso 1 1 calc R U . . .
O3_1 O 0.3393(18) -0.1165(7) 0.7715(12) 0.136(7) Uani 1 1 d D U . . .
C9_1 C 0.322(2) -0.1599(10) 0.821(2) 0.133(11) Uani 1 1 d D U . . .
H9A_1 H 0.3830 -0.1705 0.8632 0.160 Uiso 1 1 calc R U . . .
H9B_1 H 0.3004 -0.1965 0.7847 0.160 Uiso 1 1 calc R U . . .
C10_1 C 0.2582(17) -0.1501(9) 0.8630(17) 0.106(8) Uani 1 1 d D . . . .
H10A_1 H 0.2616 -0.1839 0.9040 0.127 Uiso 1 1 calc R U . . .
H10B_1 H 0.1931 -0.1499 0.8224 0.127 Uiso 1 1 calc R U . . .
O4_1 O 0.2745(12) -0.0948(5) 0.9070(11) 0.105(5) Uani 1 1 d D . . . .
C11_1 C 0.2114(17) -0.0904(10) 0.9602(19) 0.120(9) Uani 1 1 d D . . . .
H11A_1 H 0.2214 -0.1255 1.0000 0.144 Uiso 1 1 calc R U . . .
H11B_1 H 0.1438 -0.0903 0.9247 0.144 Uiso 1 1 calc R U . . .
C12_1 C 0.2353(19) -0.0311(10) 1.0092(17) 0.120(9) Uani 1 1 d D . . . .
H12A_1 H 0.1975 -0.0283 1.0503 0.144 Uiso 1 1 calc R U . . .
H12B_1 H 0.3039 -0.0313 1.0422 0.144 Uiso 1 1 calc R U . . .
C13_1 C 0.5048(17) 0.0019(10) 0.7114(13) 0.091(6) Uani 1 1 d D . . . .
H13A_1 H 0.5302 0.0066 0.6619 0.110 Uiso 1 1 calc R U . . .
H13B_1 H 0.5412 -0.0316 0.7470 0.110 Uiso 1 1 calc R U . . .
C14_1 C 0.5261(18) 0.0579(10) 0.7612(14) 0.097(7) Uani 1 1 d D . . . .
H14A_1 H 0.5953 0.0672 0.7756 0.117 Uiso 1 1 calc R U . . .
H14B_1 H 0.4900 0.0926 0.7282 0.117 Uiso 1 1 calc R U . . .
O5_1 O 0.4989(8) 0.0485(5) 0.8374(7) 0.059(3) Uani 1 1 d D . . . .
C15_1 C 0.5181(15) 0.1029(7) 0.8889(11) 0.077(5) Uani 1 1 d D . . . .
H15A_1 H 0.4791 0.1372 0.8578 0.092 Uiso 1 1 calc R U . . .
H15B_1 H 0.5865 0.1141 0.9016 0.092 Uiso 1 1 calc R U . . .
C16_1 C 0.4940(15) 0.0910(7) 0.9704(12) 0.079(6) Uani 1 1 d D . . . .
H16A_1 H 0.5286 0.0543 0.9988 0.094 Uiso 1 1 calc R U . . .
H16B_1 H 0.5138 0.1263 1.0094 0.094 Uiso 1 1 calc R U . . .
O6_1 O 0.3941(10) 0.0819(6) 0.9515(8) 0.078(4) Uani 1 1 d D . . . .
C17_1 C 0.3615(18) 0.0819(10) 1.0233(14) 0.105(8) Uani 1 1 d D . . . .
H17A_1 H 0.3828 0.1200 1.0560 0.126 Uiso 1 1 calc R U . . .
H17B_1 H 0.3905 0.0470 1.0603 0.126 Uiso 1 1 calc R U . . .
C18_1 C 0.2598(18) 0.0776(12) 1.0025(16) 0.129(11) Uani 1 1 d D . . . .
H18A_1 H 0.2320 0.1148 0.9702 0.155 Uiso 1 1 calc R U . . .
H18B_1 H 0.2420 0.0779 1.0563 0.155 Uiso 1 1 calc R U . . .
K2_2 K 0.1298(5) 0.2500 0.2898(3) 0.0701(15) Uani 1 2 d S T P . .
N1_2 N 0.123(2) 0.3882(15) 0.3272(16) 0.092(11) Uani 0.5 1 d D U P A -1
N2_2 N 0.134(3) 0.1192(14) 0.260(2) 0.136(17) Uani 0.5 1 d D U P A -1
C1_2 C 0.217(2) 0.4089(18) 0.370(2) 0.110(16) Uani 0.5 1 d D U P A -1
H1A_2 H 0.2306 0.3970 0.4310 0.132 Uiso 0.5 1 calc R U P A -1
H1B_2 H 0.2159 0.4542 0.3686 0.132 Uiso 0.5 1 calc R U P A -1
C2_2 C 0.298(2) 0.3898(17) 0.344(3) 0.088(12) Uani 0.5 1 d D U P A -1
H2A_2 H 0.2959 0.4081 0.2877 0.106 Uiso 0.5 1 calc R U P A -1
H2B_2 H 0.3590 0.4020 0.3859 0.106 Uiso 0.5 1 calc R U P A -1
O1_2 O 0.291(3) 0.3269(16) 0.337(3) 0.128(10) Uani 0.5 1 d D U P A -1
C3_2 C 0.341(5) 0.293(2) 0.284(3) 0.14(2) Uani 0.5 1 d D U P A -1
H3A_2 H 0.3949 0.3176 0.2757 0.171 Uiso 0.5 1 calc R U P A -1
H3B_2 H 0.2964 0.2837 0.2268 0.171 Uiso 0.5 1 calc R U P A -1
C4_2 C 0.377(3) 0.235(2) 0.332(4) 0.16(3) Uiso 0.5 1 d D . P A -1
H4A_2 H 0.4230 0.2145 0.3073 0.190 Uiso 0.5 1 calc R U P A -1
H4B_2 H 0.4099 0.2449 0.3925 0.190 Uiso 0.5 1 calc R U P A -1
O2_2 O 0.296(3) 0.1968(18) 0.326(3) 0.128(10) Uani 0.5 1 d D U P A -1
C5_2 C 0.307(4) 0.140(2) 0.291(5) 0.17(3) Uani 0.5 1 d D U P A -1
H5A_2 H 0.3699 0.1214 0.3205 0.207 Uiso 0.5 1 calc R U P A -1
H5B_2 H 0.3004 0.1430 0.2294 0.207 Uiso 0.5 1 calc R U P A -1
C6_2 C 0.227(3) 0.102(2) 0.306(4) 0.19(3) Uani 0.5 1 d D U P A -1
H6A_2 H 0.2371 0.0591 0.2920 0.222 Uiso 0.5 1 calc R U P A -1
H6B_2 H 0.2325 0.1040 0.3674 0.222 Uiso 0.5 1 calc R U P A -1
C7_2 C 0.060(3) 0.3879(17) 0.379(3) 0.12(2) Uani 0.5 1 d D U P A -1
H7A_2 H 0.0426 0.4307 0.3875 0.148 Uiso 0.5 1 calc R U P A -1
H7B_2 H 0.0939 0.3708 0.4354 0.148 Uiso 0.5 1 calc R U P A -1
C8_2 C -0.031(2) 0.3525(17) 0.344(3) 0.094(15) Uani 0.5 1 d D U P A -1
H8A_2 H -0.0787 0.3655 0.3722 0.113 Uiso 0.5 1 calc R U P A -1
H8B_2 H -0.0572 0.3608 0.2819 0.113 Uiso 0.5 1 calc R U P A -1
O3_2 O -0.013(2) 0.2894(14) 0.357(2) 0.113(8) Uani 0.5 1 d D U P A -1
C9_2 C -0.087(2) 0.2500 0.338(2) 0.113(8) Uani 0.5 1 d DS U P A -1
H9A_2 H -0.1354 0.2658 0.3632 0.136 Uiso 0.5 1 calc R U P A -1
H9B_2 H -0.1153 0.2507 0.2748 0.136 Uiso 0.5 1 calc R U P A -1
C10_2 C -0.070(3) 0.1929(13) 0.361(3) 0.113(8) Uani 0.5 1 d D U P A -1
H10A_2 H -0.1289 0.1683 0.3400 0.136 Uiso 0.5 1 calc R U P A -1
H10B_2 H -0.0467 0.1897 0.4238 0.136 Uiso 0.5 1 calc R U P A -1
O4_2 O 0.000(3) 0.1725(13) 0.325(2) 0.127(14) Uani 0.5 1 d D U P A -1
C11_2 C 0.019(4) 0.1091(17) 0.348(3) 0.16(3) Uani 0.5 1 d D U P A -1
H11A_2 H -0.0396 0.0878 0.3503 0.195 Uiso 0.5 1 calc R U P A -1
H11B_2 H 0.0678 0.1056 0.4045 0.195 Uiso 0.5 1 calc R U P A -1
C12_2 C 0.056(4) 0.083(2) 0.280(4) 0.19(2) Uani 0.5 1 d D U P A -1
H12A_2 H 0.0811 0.0412 0.2970 0.228 Uiso 0.5 1 calc R U P A -1
H12B_2 H 0.0024 0.0788 0.2268 0.228 Uiso 0.5 1 calc R U P A -1
C13_2 C 0.083(4) 0.4188(19) 0.247(2) 0.19(2) Uani 0.5 1 d D U P A -1
H13A_2 H 0.0166 0.4293 0.2445 0.228 Uiso 0.5 1 calc R U P A -1
H13B_2 H 0.1183 0.4579 0.2506 0.228 Uiso 0.5 1 calc R U P A -1
C14_2 C 0.081(3) 0.3911(15) 0.168(2) 0.082(10) Uani 0.5 1 d D U P A -1
H14A_2 H 0.0477 0.4187 0.1206 0.098 Uiso 0.5 1 calc R U P A -1
H14B_2 H 0.1471 0.3850 0.1652 0.098 Uiso 0.5 1 calc R U P A -1
O5_2 O 0.033(2) 0.3341(12) 0.1577(18) 0.085(8) Uani 0.5 1 d D U P A -1
C15_2 C 0.029(4) 0.3065(16) 0.077(2) 0.087(13) Uani 0.5 1 d D U P A -1
H15A_2 H 0.0949 0.2987 0.0739 0.104 Uiso 0.5 1 calc R U P A -1
H15B_2 H -0.0034 0.3340 0.0298 0.104 Uiso 0.5 1 calc R U P A -1
C16_2 C -0.025(2) 0.2468(16) 0.0708(17) 0.109(13) Uani 0.5 1 d D U P A -1
H16A_2 H -0.0855 0.2528 0.0859 0.131 Uiso 0.5 1 calc R U P A -1
H16B_2 H -0.0405 0.2298 0.0124 0.131 Uiso 0.5 1 calc R U P A -1
O6_2 O 0.038(4) 0.2077(15) 0.130(2) 0.151(17) Uani 0.5 1 d D U P A -1
C17_2 C 0.054(2) 0.1495(13) 0.107(2) 0.089(12) Uani 0.5 1 d D U P A -1
H17A_2 H 0.0788 0.1524 0.0569 0.107 Uiso 0.5 1 calc R U P A -1
H17B_2 H -0.0085 0.1282 0.0877 0.107 Uiso 0.5 1 calc R U P A -1
C18_2 C 0.117(3) 0.1125(16) 0.168(3) 0.082(10) Uani 0.5 1 d D U P A -1
H18A_2 H 0.1804 0.1162 0.1582 0.098 Uiso 0.5 1 calc R U P A -1
H18B_2 H 0.0959 0.0697 0.1544 0.098 Uiso 0.5 1 calc R U P A -1
C1_3 C 0.326(2) 0.2500 0.926(2) 0.087(8) Uani 1 2 d S T P . .
C2_3 C 0.271(2) 0.2500 0.983(2) 0.093(9) Uani 1 2 d S T P . .
H2_3 H 0.2032 0.2500 0.9608 0.112 Uiso 1 2 calc R U P . .
C3_3 C 0.315(3) 0.2500 1.0755(18) 0.098(11) Uani 1 2 d S T P . .
H3_3 H 0.2789 0.2500 1.1154 0.117 Uiso 1 2 calc R U P . .
C4_3 C 0.416(4) 0.2500 1.099(2) 0.125(17) Uani 1 2 d S T P . .
H4_3 H 0.4515 0.2500 1.1580 0.150 Uiso 1 2 calc R U P . .
C5_3 C 0.463(3) 0.2500 1.038(3) 0.097(10) Uani 1 2 d S T P . .
H5_3 H 0.5311 0.2500 1.0576 0.117 Uiso 1 2 calc R U P . .
C6_3 C 0.425(2) 0.2500 0.958(3) 0.102(12) Uani 1 2 d S T P . .
H6_3 H 0.4634 0.2500 0.9205 0.122 Uiso 1 2 calc R U P . .
C7_3 C 0.284(3) 0.2500 0.831(2) 0.136(15) Uani 1 2 d S T P . .
H7A_3 H 0.3356 0.2500 0.8040 0.164 Uiso 1 2 calc R U P . .
H7B_3 H 0.2444 0.2866 0.8134 0.164 Uiso 0.5 1 calc R U P . .
H7C_3 H 0.2444 0.2134 0.8134 0.164 Uiso 0.5 1 calc R U P . .
N1_4 N 0.262(4) 0.283(3) 0.468(4) 0.19(3) Uiso 0.5 1 d D . P . .
H1A_4 H 0.3162 0.2500 0.4871 0.231 Uiso 1 2 d R U P . .
H1B_4 H 0.2893 0.3251 0.4692 0.231 Uiso 0.5 1 d R U P . .
C1_4 C 0.197(3) 0.2813(19) 0.519(2) 0.095(12) Uiso 0.5 1 d D . P . .
H1C_4 H 0.1356 0.2607 0.4896 0.114 Uiso 0.5 1 d R U P . .
H1D_4 H 0.1807 0.3238 0.5310 0.114 Uiso 0.5 1 d R U P . .
C2_4 C 0.244(3) 0.2500 0.6033(19) 0.103(10) Uiso 1 2 d DS . P . .
H2A_4 H 0.1980 0.2500 0.6371 0.124 Uiso 1 2 d R U P . .
H2B_4 H 0.3030 0.2717 0.6359 0.124 Uiso 0.5 1 d R U P . .
N2_4 N 0.263(4) 0.1860(9) 0.589(4) 0.153(18) Uiso 0.5 1 d D . P . .
H2C_4 H 0.2880 0.1676 0.6407 0.184 Uiso 0.3333 1 d R U P . .
H2D_4 H 0.3057 0.1848 0.5589 0.184 Uiso 0.3333 1 d R U P . .
H2E_4 H 0.2084 0.1659 0.5600 0.184 Uiso 0.3333 1 d R U P . .

loop_
_atom_site_aniso_label
_atom_site_aniso_U_11
_atom_site_aniso_U_22
_atom_site_aniso_U_33
_atom_site_aniso_U_23
_atom_site_aniso_U_13
_atom_site_aniso_U_12
U 0.0342(4) 0.0525(4) 0.0516(4) 0.000 0.0071(3) 0.000
Bi1 0.0470(5) 0.0714(5) 0.0557(6) 0.0093(4) 0.0105(5) 0.0141(4)
Tl1A 0.0470(5) 0.0714(5) 0.0557(6) 0.0093(4) 0.0105(5) 0.0141(4)
Tl1 0.0446(6) 0.0629(5) 0.0530(8) 0.000 0.0130(5) 0.000
Bi1A 0.0446(6) 0.0629(5) 0.0530(8) 0.000 0.0130(5) 0.000
Tl2 0.0394(8) 0.1074(8) 0.0566(9) 0.000 0.0030(6) 0.000
Bi2A 0.0394(8) 0.1074(8) 0.0566(9) 0.000 0.0030(6) 0.000
Bi2 0.0361(4) 0.0579(4) 0.0605(5) 0.000 0.0124(4) 0.000
Bi3 0.0646(4) 0.0550(3) 0.0688(4) 0.0058(3) 0.0223(3) 0.0110(3)
Bi4 0.0380(5) 0.0921(6) 0.0653(6) 0.000 0.0088(4) 0.000
Bi5 0.0495(4) 0.0566(3) 0.0578(3) -0.0045(3) 0.0100(3) -0.0088(3)
Bi6 0.0487(4) 0.0731(4) 0.0538(3) -0.0008(3) 0.0133(3) 0.0118(3)
Bi7 0.0442(5) 0.0577(4) 0.0484(4) 0.000 0.0055(4) 0.000
K1_1 0.049(2) 0.0497(16) 0.072(2) 0.0049(15) 0.0048(17) -0.0011(15)
N1_1 0.089(13) 0.092(10) 0.061(9) -0.024(8) 0.017(9) -0.023(10)
N2_1 0.079(14) 0.087(11) 0.18(2) -0.008(13) 0.078(15) 0.008(10)
C1_1 0.20(4) 0.15(2) 0.054(14) 0.001(15) 0.026(18) -0.01(2)
C2_1 0.31(6) 0.13(2) 0.08(2) 0.043(18) -0.09(3) -0.09(3)
O1_1 0.085(11) 0.108(11) 0.093(11) 0.033(9) -0.029(9) -0.043(9)
C3_1 0.10(2) 0.13(2) 0.15(2) 0.067(19) -0.046(18) -0.031(17)
C4_1 0.082(18) 0.16(2) 0.21(3) 0.11(2) 0.00(2) 0.028(18)
O2_1 0.078(12) 0.120(12) 0.202(19) 0.079(13) 0.027(13) 0.028(10)
C5_1 0.084(19) 0.16(2) 0.25(3) 0.05(2) 0.07(2) 0.067(18)
C6_1 0.13(3) 0.16(2) 0.16(3) 0.00(2) 0.08(2) 0.01(2)
C7_1 0.12(2) 0.083(13) 0.099(17) -0.027(12) 0.036(15) -0.012(13)
C8_1 0.19(3) 0.071(13) 0.11(2) -0.029(13) 0.04(2) 0.004(16)
O3_1 0.23(2) 0.079(10) 0.125(13) -0.030(9) 0.090(15) -0.006(12)
C9_1 0.12(2) 0.064(13) 0.20(3) -0.041(16) 0.03(2) -0.024(14)
C10_1 0.075(16) 0.064(12) 0.16(2) 0.014(13) -0.002(16) -0.029(11)
O4_1 0.113(13) 0.053(7) 0.161(15) 0.000(8) 0.059(12) -0.022(7)
C11_1 0.080(18) 0.112(18) 0.17(3) 0.016(18) 0.044(18) -0.023(15)
C12_1 0.11(2) 0.13(2) 0.15(2) -0.005(18) 0.09(2) -0.020(17)
C13_1 0.095(17) 0.118(17) 0.068(12) 0.005(12) 0.034(12) -0.014(14)
C14_1 0.105(19) 0.097(14) 0.104(17) -0.002(13) 0.051(15) -0.026(13)
O5_1 0.048(7) 0.067(6) 0.057(6) -0.004(5) 0.007(5) -0.002(5)
C15_1 0.080(14) 0.067(10) 0.076(12) -0.003(9) 0.010(10) -0.032(10)
C16_1 0.098(17) 0.048(8) 0.081(13) -0.020(8) 0.011(11) -0.016(9)
O6_1 0.068(9) 0.084(8) 0.087(9) -0.020(7) 0.027(7) -0.015(7)
C17_1 0.12(2) 0.109(16) 0.108(18) -0.031(13) 0.076(18) -0.020(15)
C18_1 0.14(3) 0.13(2) 0.16(3) 0.000(19) 0.10(2) 0.038(19)
K2_2 0.089(4) 0.062(3) 0.065(3) 0.000 0.030(3) 0.000
N1_2 0.09(2) 0.12(2) 0.047(16) -0.018(17) -0.022(16) 0.04(2)
N2_2 0.14(3) 0.07(2) 0.17(4) -0.05(2) 0.00(3) -0.02(2)
C1_2 0.09(3) 0.08(2) 0.15(4) -0.03(3) 0.02(3) -0.03(2)
C2_2 0.05(2) 0.11(3) 0.10(3) -0.02(2) 0.00(2) -0.01(2)
O1_2 0.096(14) 0.14(3) 0.135(17) -0.026(18) 0.016(13) -0.008(18)
C3_2 0.18(4) 0.17(4) 0.13(3) 0.06(3) 0.11(3) 0.07(3)
O2_2 0.096(14) 0.14(3) 0.135(17) -0.026(18) 0.016(13) -0.008(18)
C5_2 0.18(5) 0.13(4) 0.20(5) 0.03(4) 0.03(4) 0.07(4)
C6_2 0.16(5) 0.14(4) 0.21(5) 0.05(4) -0.01(4) 0.06(4)
C7_2 0.11(3) 0.10(3) 0.12(3) -0.07(3) -0.03(3) 0.05(3)
C8_2 0.06(2) 0.13(3) 0.10(3) -0.04(3) 0.04(2) 0.01(3)
O3_2 0.087(15) 0.164(18) 0.098(12) -0.024(16) 0.042(13) -0.044(16)
C9_2 0.087(15) 0.164(18) 0.098(12) -0.024(16) 0.042(13) -0.044(16)
C10_2 0.087(15) 0.164(18) 0.098(12) -0.024(16) 0.042(13) -0.044(16)
O4_2 0.19(3) 0.10(2) 0.11(2) 0.001(17) 0.08(2) -0.08(2)
C11_2 0.16(5) 0.12(4) 0.16(5) -0.04(3) -0.01(4) -0.08(4)
C12_2 0.21(4) 0.12(2) 0.23(4) 0.01(3) 0.05(3) -0.01(3)
C13_2 0.21(4) 0.12(2) 0.23(4) 0.01(3) 0.05(3) -0.01(3)
C14_2 0.08(3) 0.066(11) 0.120(18) 0.011(19) 0.057(18) 0.006(14)
O5_2 0.072(18) 0.101(19) 0.10(2) -0.013(16) 0.044(17) 0.001(15)
C15_2 0.10(3) 0.10(3) 0.08(3) -0.02(2) 0.05(2) -0.04(2)
C16_2 0.12(3) 0.11(2) 0.057(16) 0.03(3) -0.039(17) -0.05(4)
O6_2 0.20(4) 0.14(3) 0.07(2) -0.02(2) -0.03(2) 0.04(3)
C17_2 0.09(3) 0.09(3) 0.09(3) -0.01(2) 0.03(2) -0.01(2)
C18_2 0.08(3) 0.066(11) 0.120(18) 0.011(19) 0.057(18) 0.006(14)
C1_3 0.057(18) 0.11(2) 0.09(2) 0.000 0.010(16) 0.000
C2_3 0.050(17) 0.12(2) 0.09(2) 0.000 -0.012(16) 0.000
C3_3 0.14(3) 0.069(16) 0.059(16) 0.000 -0.012(19) 0.000
C4_3 0.15(4) 0.070(17) 0.09(2) 0.000 -0.07(3) 0.000
C5_3 0.07(2) 0.081(19) 0.13(3) 0.000 0.00(2) 0.000
C6_3 0.057(19) 0.052(14) 0.18(4) 0.000 0.01(2) 0.000
C7_3 0.11(3) 0.21(4) 0.08(2) 0.000 0.02(2) 0.000

loop_
_atom_type_symbol
_atom_type_description
_atom_type_scat_dispersion_real
_atom_type_scat_dispersion_imag
_atom_type_scat_source
C C 0.0033 0.0016 'International Tables Vol C Tables 4.2.6.8 and 6.1.1.4'
H H 0.0000 0.0000 'International Tables Vol C Tables 4.2.6.8 and 6.1.1.4'
N N 0.0061 0.0033 'International Tables Vol C Tables 4.2.6.8 and 6.1.1.4'
O O 0.0106 0.0060 'International Tables Vol C Tables 4.2.6.8 and 6.1.1.4'
K K 0.2009 0.2494 'International Tables Vol C Tables 4.2.6.8 and 6.1.1.4'
U U -9.6767 9.6646 'International Tables Vol C Tables 4.2.6.8 and 6.1.1.4'
Tl Tl -2.8358 9.6688 'International Tables Vol C Tables 4.2.6.8 and 6.1.1.4'
Bi Bi -4.1077 10.2566 'International Tables Vol C Tables 4.2.6.8 and 6.1.1.4'

loop_
_geom_angle_atom_site_label_1
_geom_angle_atom_site_label_2
_geom_angle_atom_site_label_3
_geom_angle
_geom_angle_site_symmetry_1
_geom_angle_site_symmetry_3
Bi7 U Bi1A 144.5(2) . .
Bi7 U Bi1 140.754(19) . 4_565
Bi1A U Bi1 51.56(12) . 4_565
Bi7 U Bi1 140.752(19) . .
Bi1A U Bi1 51.56(12) . .
Bi1 U Bi1 78.47(4) 4_565 .
Bi7 U Bi2A 137.2(2) . .
Bi1A U Bi2A 78.3(3) . .
Bi1 U Bi2A 54.66(16) 4_565 .
Bi1 U Bi2A 54.66(16) . .
Bi7 U Bi2 93.58(3) . .
Bi1A U Bi2 50.9(2) . .
Bi1 U Bi2 88.10(3) 4_565 .
Bi1 U Bi2 88.10(3) . .
Bi2A U Bi2 129.2(2) . .
Bi7 U Bi4 90.23(3) . .
Bi1A U Bi4 125.3(2) . .
Bi1 U Bi4 88.94(3) 4_565 .
Bi1 U Bi4 88.94(3) . .
Bi2A U Bi4 46.9(2) . .
Bi2 U Bi4 176.19(3) . .
Bi7 U Bi5 60.90(2) . .
Bi1A U Bi5 91.43(17) . .
Bi1 U Bi5 139.74(3) 4_565 .
Bi1 U Bi5 90.56(2) . .
Bi2A U Bi5 142.31(6) . .
Bi2 U Bi5 52.576(18) . .
Bi4 U Bi5 129.89(2) . .
Bi7 U Bi5 60.90(2) . 4_565
Bi1A U Bi5 91.43(17) . 4_565
Bi1 U Bi5 90.56(2) 4_565 4_565
Bi1 U Bi5 139.74(3) . 4_565
Bi2A U Bi5 142.31(6) . 4_565
Bi2 U Bi5 52.576(18) . 4_565
Bi4 U Bi5 129.89(2) . 4_565
Bi5 U Bi5 73.10(3) . 4_565
Bi7 U Bi6 60.43(2) . 4_565
Bi1A U Bi6 139.42(7) . 4_565
Bi1 U Bi6 89.11(2) 4_565 4_565
Bi1 U Bi6 139.55(3) . 4_565
Bi2A U Bi6 86.7(2) . 4_565
Bi2 U Bi6 130.22(2) . 4_565
Bi4 U Bi6 52.115(19) . 4_565
Bi5 U Bi6 121.30(3) . 4_565
Bi5 U Bi6 77.774(19) 4_565 4_565
Bi7 U Bi6 60.43(2) . .
Bi1A U Bi6 139.42(7) . .
Bi1 U Bi6 139.55(3) 4_565 .
Bi1 U Bi6 89.11(2) . .
Bi2A U Bi6 86.7(2) . .
Bi2 U Bi6 130.22(2) . .
Bi4 U Bi6 52.115(19) . .
Bi5 U Bi6 77.775(19) . .
Bi5 U Bi6 121.29(3) 4_565 .
Bi6 U Bi6 75.74(3) 4_565 .
Bi7 U Bi3 88.550(17) . .
Bi1A U Bi3 90.903(17) . .
Bi1 U Bi3 130.69(3) 4_565 .
Bi1 U Bi3 52.23(2) . .
Bi2A U Bi3 91.389(18) . .
Bi2 U Bi3 89.613(17) . .
Bi4 U Bi3 90.484(17) . .
Bi5 U Bi3 52.196(17) . .
Bi5 U Bi3 125.29(3) 4_565 .
Bi6 U Bi3 127.33(3) 4_565 .
Bi6 U Bi3 51.608(16) . .
Tl1A Bi1 Bi1A 124.0(10) . .
Tl1A Bi1 Bi3 115.6(10) . .
Bi1A Bi1 Bi3 111.5(2) . .
Tl1A Bi1 Bi2A 102.3(10) . .
Bi1A Bi1 Bi2A 89.9(3) . .
Bi3 Bi1 Bi2A 108.2(3) . .
Tl1A Bi1 Tl2 93.8(10) . .
Bi1A Bi1 Tl2 91.15(19) . .
Bi3 Bi1 Tl2 116.33(6) . .
Bi2A Bi1 Tl2 9.5(2) . .
Tl1A Bi1 Tl1 115.2(10) . .
Bi1A Bi1 Tl1 9.19(19) . .
Bi3 Bi1 Tl1 116.78(6) . .
Bi2A Bi1 Tl1 94.96(18) . .
Tl2 Bi1 Tl1 94.92(4) . .
Tl1A Bi1 U 164.5(10) . .
Bi1A Bi1 U 64.0(2) . .
Bi3 Bi1 U 67.77(3) . .
Bi2A Bi1 U 63.0(2) . .
Tl2 Bi1 U 71.91(5) . .
Tl1 Bi1 U 73.13(6) . .
Bi1 Tl1A Bi2A 68.1(10) . .
Bi1 Tl1A Bi1A 47.9(9) . .
Bi2A Tl1A Bi1A 81.3(4) . .
Bi1 Tl1A Tl2 76.5(10) . .
Bi2A Tl1A Tl2 9.4(2) . .
Bi1A Tl1A Tl2 83.8(3) . .
Bi1 Tl1A Bi3 55.7(9) . .
Bi2A Tl1A Bi3 98.1(4) . .
Bi1A Tl1A Bi3 96.9(4) . .
Tl2 Tl1A Bi3 106.8(3) . .
Bi1 Tl1A Tl1 56.5(9) . .
Bi2A Tl1A Tl1 87.0(3) . .
Bi1A Tl1A Tl1 8.99(18) . .
Tl2 Tl1A Tl1 88.5(2) . .
Bi3 Tl1A Tl1 103.0(3) . .
Bi1 Tl1A U 13.3(9) . .
Bi2A Tl1A U 55.5(3) . .
Bi1A Tl1A U 54.8(3) . .
Tl2 Tl1A U 64.24(18) . .
Bi3 Tl1A U 58.80(16) . .
Tl1 Tl1A U 63.77(19) . .
Bi1A Tl1 Bi2 61.2(13) . .
Bi1A Tl1 Bi1 53.1(7) . 4_565
Bi2 Tl1 Bi1 96.19(6) . 4_565
Bi1A Tl1 Bi1 53.1(7) . .
Bi2 Tl1 Bi1 96.19(6) . .
Bi1 Tl1 Bi1 82.31(7) 4_565 .
Bi1A Tl1 Tl1A 61.0(8) . .
Bi2 Tl1 Tl1A 103.42(19) . .
Bi1 Tl1 Tl1A 85.71(16) 4_565 .
Bi1 Tl1 Tl1A 8.31(15) . .
Bi1A Tl1 Tl1A 61.0(8) . 4_565
Bi2 Tl1 Tl1A 103.42(19) . 4_565
Bi1 Tl1 Tl1A 8.31(15) 4_565 4_565
Bi1 Tl1 Tl1A 85.71(16) . 4_565
Tl1A Tl1 Tl1A 88.1(3) . 4_565
Bi1A Tl1 U 3.3(12) . .
Bi2 Tl1 U 57.90(3) . .
Bi1 Tl1 U 54.97(5) 4_565 .
Bi1 Tl1 U 54.97(5) . .
Tl1A Tl1 U 63.05(18) . .
Tl1A Tl1 U 63.05(18) 4_565 .
Tl1 Bi1A Bi1 117.8(8) . 4_565
Tl1 Bi1A Bi1 117.8(8) . .
Bi1 Bi1A Bi1 93.6(4) 4_565 .
Tl1 Bi1A Bi2 108.8(14) . .
Bi1 Bi1A Bi2 109.0(3) 4_565 .
Bi1 Bi1A Bi2 109.0(3) . .
Tl1 Bi1A Tl1A 110.0(9) . .
Bi1 Bi1A Tl1A 95.6(4) 4_565 .
Bi1 Bi1A Tl1A 8.18(16) . .
Bi2 Bi1A Tl1A 115.5(3) . .
Tl1 Bi1A Tl1A 110.0(9) . 4_565
Bi1 Bi1A Tl1A 8.18(16) 4_565 4_565
Bi1 Bi1A Tl1A 95.6(4) . 4_565
Bi2 Bi1A Tl1A 115.5(3) . 4_565
Tl1A Bi1A Tl1A 96.6(5) . 4_565
Tl1 Bi1A U 176.1(15) . .
Bi1 Bi1A U 64.5(2) 4_565 .
Bi1 Bi1A U 64.5(2) . .
Bi2 Bi1A U 67.3(2) . .
Tl1A Bi1A U 72.4(3) . .
Tl1A Bi1A U 72.4(3) 4_565 .
Bi2A Tl2 Bi4 34.6(16) . .
Bi2A Tl2 Bi1 72.0(11) . 4_565
Bi4 Tl2 Bi1 97.73(6) . 4_565
Bi2A Tl2 Bi1 72.0(11) . .
Bi4 Tl2 Bi1 97.73(6) . .
Bi1 Tl2 Bi1 82.63(7) 4_565 .
Bi2A Tl2 Tl1A 80.8(11) . .
Bi4 Tl2 Tl1A 103.93(19) . .
Bi1 Tl2 Tl1A 89.31(19) 4_565 .
Bi1 Tl2 Tl1A 9.73(16) . .
Bi2A Tl2 Tl1A 80.8(11) . 4_565
Bi4 Tl2 Tl1A 103.93(19) . 4_565
Bi1 Tl2 Tl1A 9.73(16) 4_565 4_565
Bi1 Tl2 Tl1A 89.31(19) . 4_565
Tl1A Tl2 Tl1A 95.0(3) . 4_565
Bi2A Tl2 U 24.3(16) . .
Bi4 Tl2 U 58.87(4) . .
Bi1 Tl2 U 55.74(5) 4_565 .
Bi1 Tl2 U 55.74(5) . .
Tl1A Tl2 U 65.4(2) . .
Tl1A Tl2 U 65.4(2) 4_565 .
Tl2 Bi2A Bi4 139.0(18) . .
Tl2 Bi2A Bi1 98.5(12) . 4_565
Bi4 Bi2A Bi1 110.8(3) . 4_565
Tl2 Bi2A Bi1 98.5(12) . .
Bi4 Bi2A Bi1 110.8(3) . .
Bi1 Bi2A Bi1 86.7(3) 4_565 .
Tl2 Bi2A Tl1A 89.9(12) . .
Bi4 Bi2A Tl1A 116.0(4) . .
Bi1 Bi2A Tl1A 92.3(4) 4_565 .
Bi1 Bi2A Tl1A 9.65(16) . .
Tl2 Bi2A Tl1A 89.9(11) . 4_565
Bi4 Bi2A Tl1A 116.0(4) . 4_565
Bi1 Bi2A Tl1A 9.65(16) 4_565 4_565
Bi1 Bi2A Tl1A 92.3(4) . 4_565
Tl1A Bi2A Tl1A 96.7(5) . 4_565
Tl2 Bi2A U 152.0(18) . .
Bi4 Bi2A U 69.0(3) . .
Bi1 Bi2A U 62.3(2) 4_565 .
Bi1 Bi2A U 62.3(2) . .
Tl1A Bi2A U 71.9(3) . .
Tl1A Bi2A U 71.9(3) 4_565 .
Bi1A Bi2 Bi5 108.75(16) . .
Bi1A Bi2 Bi5 108.75(16) . 4_565
Bi5 Bi2 Bi5 85.12(3) . 4_565
Bi1A Bi2 Tl1 10.0(2) . .
Bi5 Bi2 Tl1 115.55(3) . .
Bi5 Bi2 Tl1 115.55(3) 4_565 .
Bi1A Bi2 U 61.8(2) . .
Bi5 Bi2 U 64.41(2) . .
Bi5 Bi2 U 64.41(2) 4_565 .
Tl1 Bi2 U 71.74(4) . .
Bi1 Bi3 Bi6 103.71(3) . .
Bi1 Bi3 Bi5 104.53(3) . .
Bi6 Bi3 Bi5 91.09(2) . .
Bi1 Bi3 Tl1A 8.67(15) . .
Bi6 Bi3 Tl1A 107.24(16) . .
Bi5 Bi3 Tl1A 111.99(17) . .
Bi1 Bi3 U 60.00(3) . .
Bi6 Bi3 U 63.81(2) . .
Bi5 Bi3 U 63.15(2) . .
Tl1A Bi3 U 68.34(17) . .
Bi2A Bi4 Bi6 109.04(17) . 4_565
Bi2A Bi4 Bi6 109.04(17) . .
Bi6 Bi4 Bi6 89.56(4) 4_565 .
Bi2A Bi4 Tl2 6.4(3) . .
Bi6 Bi4 Tl2 113.22(3) 4_565 .
Bi6 Bi4 Tl2 113.22(3) . .
Bi2A Bi4 U 64.1(3) . .
Bi6 Bi4 U 64.89(2) 4_565 .
Bi6 Bi4 U 64.89(2) . .
Tl2 Bi4 U 70.44(4) . .
Bi2 Bi5 Bi3 105.97(3) . .
Bi2 Bi5 Bi7 96.33(2) . .
Bi3 Bi5 Bi7 92.39(2) . .
Bi2 Bi5 U 63.01(2) . .
Bi3 Bi5 U 64.654(19) . .
Bi7 Bi5 U 54.45(2) . .
Bi4 Bi6 Bi3 108.19(3) . .
Bi4 Bi6 Bi7 93.39(2) . .
Bi3 Bi6 Bi7 93.01(2) . .
Bi4 Bi6 U 62.99(2) . .
Bi3 Bi6 U 64.585(18) . .
Bi7 Bi6 U 54.34(2) . .
U Bi7 Bi6 65.24(2) . 4_565
U Bi7 Bi6 65.24(2) . .
Bi6 Bi7 Bi6 79.73(3) 4_565 .
U Bi7 Bi5 64.65(2) . .
Bi6 Bi7 Bi5 129.85(3) 4_565 .
Bi6 Bi7 Bi5 81.443(19) . .
U Bi7 Bi5 64.65(2) . 4_565
Bi6 Bi7 Bi5 81.443(19) 4_565 4_565
Bi6 Bi7 Bi5 129.85(3) . 4_565
Bi5 Bi7 Bi5 76.04(3) . 4_565
C13_1 N1_1 C7_1 112.3(18) . .
C13_1 N1_1 C1_1 109.9(17) . .
C7_1 N1_1 C1_1 112.3(17) . .
C6_1 N2_1 C18_1 108.7(19) . .
C6_1 N2_1 C12_1 114.6(19) . .
C18_1 N2_1 C12_1 109(2) . .
C2_1 C1_1 N1_1 117(2) . .
C2_1 C1_1 H1A_1 107.9 . .
N1_1 C1_1 H1A_1 107.9 . .
C2_1 C1_1 H1B_1 107.9 . .
N1_1 C1_1 H1B_1 107.9 . .
H1A_1 C1_1 H1B_1 107.2 . .
O1_1 C2_1 C1_1 109(2) . .
O1_1 C2_1 H2A_1 110.0 . .
C1_1 C2_1 H2A_1 110.0 . .
O1_1 C2_1 H2B_1 110.0 . .
C1_1 C2_1 H2B_1 110.0 . .
H2A_1 C2_1 H2B_1 108.4 . .
C2_1 O1_1 C3_1 114(2) . .
C4_1 C3_1 O1_1 110(2) . .
C4_1 C3_1 H3A_1 109.7 . .
O1_1 C3_1 H3A_1 109.7 . .
C4_1 C3_1 H3B_1 109.7 . .
O1_1 C3_1 H3B_1 109.7 . .
H3A_1 C3_1 H3B_1 108.2 . .
O2_1 C4_1 C3_1 110(2) . .
O2_1 C4_1 H4A_1 109.6 . .
C3_1 C4_1 H4A_1 109.6 . .
O2_1 C4_1 H4B_1 109.6 . .
C3_1 C4_1 H4B_1 109.6 . .
H4A_1 C4_1 H4B_1 108.2 . .
C5_1 O2_1 C4_1 109(2) . .
O2_1 C5_1 C6_1 105(2) . .
O2_1 C5_1 H5A_1 110.7 . .
C6_1 C5_1 H5A_1 110.7 . .
O2_1 C5_1 H5B_1 110.7 . .
C6_1 C5_1 H5B_1 110.7 . .
H5A_1 C5_1 H5B_1 108.8 . .
N2_1 C6_1 C5_1 118(2) . .
N2_1 C6_1 H6A_1 107.7 . .
C5_1 C6_1 H6A_1 107.7 . .
N2_1 C6_1 H6B_1 107.7 . .
C5_1 C6_1 H6B_1 107.7 . .
H6A_1 C6_1 H6B_1 107.1 . .
N1_1 C7_1 C8_1 116.3(17) . .
N1_1 C7_1 H7A_1 108.2 . .
C8_1 C7_1 H7A_1 108.2 . .
N1_1 C7_1 H7B_1 108.2 . .
C8_1 C7_1 H7B_1 108.2 . .
H7A_1 C7_1 H7B_1 107.4 . .
O3_1 C8_1 C7_1 111(2) . .
O3_1 C8_1 H8A_1 109.4 . .
C7_1 C8_1 H8A_1 109.4 . .
O3_1 C8_1 H8B_1 109.4 . .
C7_1 C8_1 H8B_1 109.4 . .
H8A_1 C8_1 H8B_1 108.0 . .
C9_1 O3_1 C8_1 120.2(19) . .
O3_1 C9_1 C10_1 120(2) . .
O3_1 C9_1 H9A_1 107.4 . .
C10_1 C9_1 H9A_1 107.4 . .
O3_1 C9_1 H9B_1 107.4 . .
C10_1 C9_1 H9B_1 107.4 . .
H9A_1 C9_1 H9B_1 106.9 . .
C9_1 C10_1 O4_1 111.8(16) . .
C9_1 C10_1 H10A_1 109.3 . .
O4_1 C10_1 H10A_1 109.3 . .
C9_1 C10_1 H10B_1 109.3 . .
O4_1 C10_1 H10B_1 109.3 . .
H10A_1 C10_1 H10B_1 107.9 . .
C10_1 O4_1 C11_1 109.1(16) . .
O4_1 C11_1 C12_1 106.7(16) . .
O4_1 C11_1 H11A_1 110.4 . .
C12_1 C11_1 H11A_1 110.4 . .
O4_1 C11_1 H11B_1 110.4 . .
C12_1 C11_1 H11B_1 110.4 . .
H11A_1 C11_1 H11B_1 108.6 . .
N2_1 C12_1 C11_1 113(2) . .
N2_1 C12_1 H12A_1 109.1 . .
C11_1 C12_1 H12A_1 109.1 . .
N2_1 C12_1 H12B_1 109.1 . .
C11_1 C12_1 H12B_1 109.1 . .
H12A_1 C12_1 H12B_1 107.8 . .
N1_1 C13_1 C14_1 119(2) . .
N1_1 C13_1 H13A_1 107.6 . .
C14_1 C13_1 H13A_1 107.6 . .
N1_1 C13_1 H13B_1 107.6 . .
C14_1 C13_1 H13B_1 107.6 . .
H13A_1 C13_1 H13B_1 107.0 . .
O5_1 C14_1 C13_1 107.5(15) . .
O5_1 C14_1 H14A_1 110.2 . .
C13_1 C14_1 H14A_1 110.2 . .
O5_1 C14_1 H14B_1 110.2 . .
C13_1 C14_1 H14B_1 110.2 . .
H14A_1 C14_1 H14B_1 108.5 . .
C14_1 O5_1 C15_1 109.7(13) . .
O5_1 C15_1 C16_1 108.8(12) . .
O5_1 C15_1 H15A_1 109.9 . .
C16_1 C15_1 H15A_1 109.9 . .
O5_1 C15_1 H15B_1 109.9 . .
C16_1 C15_1 H15B_1 109.9 . .
H15A_1 C15_1 H15B_1 108.3 . .
O6_1 C16_1 C15_1 108.9(16) . .
O6_1 C16_1 H16A_1 109.9 . .
C15_1 C16_1 H16A_1 109.9 . .
O6_1 C16_1 H16B_1 109.9 . .
C15_1 C16_1 H16B_1 109.9 . .
H16A_1 C16_1 H16B_1 108.3 . .
C17_1 O6_1 C16_1 113.6(16) . .
O6_1 C17_1 C18_1 113(2) . .
O6_1 C17_1 H17A_1 109.1 . .
C18_1 C17_1 H17A_1 109.1 . .
O6_1 C17_1 H17B_1 109.1 . .
C18_1 C17_1 H17B_1 109.1 . .
H17A_1 C17_1 H17B_1 107.8 . .
C17_1 C18_1 N2_1 116.4(17) . .
C17_1 C18_1 H18A_1 108.2 . .
N2_1 C18_1 H18A_1 108.2 . .
C17_1 C18_1 H18B_1 108.2 . .
N2_1 C18_1 H18B_1 108.2 . .
H18A_1 C18_1 H18B_1 107.3 . .
C1_2 N1_2 C7_2 114(2) . .
C1_2 N1_2 C13_2 113(3) . .
C7_2 N1_2 C13_2 112(3) . .
C6_2 N2_2 C18_2 112(3) . .
C6_2 N2_2 C12_2 115(3) . .
C18_2 N2_2 C12_2 105(3) . .
N1_2 C1_2 C2_2 121(3) . .
N1_2 C1_2 H1A_2 107.1 . .
C2_2 C1_2 H1A_2 107.1 . .
N1_2 C1_2 H1B_2 107.1 . .
C2_2 C1_2 H1B_2 107.1 . .
H1A_2 C1_2 H1B_2 106.8 . .
O1_2 C2_2 C1_2 105(3) . .
O1_2 C2_2 H2A_2 110.8 . .
C1_2 C2_2 H2A_2 110.8 . .
O1_2 C2_2 H2B_2 110.8 . .
C1_2 C2_2 H2B_2 110.8 . .
H2A_2 C2_2 H2B_2 108.8 . .
C2_2 O1_2 C3_2 119(3) . .
O1_2 C3_2 C4_2 105(3) . .
O1_2 C3_2 H3A_2 110.7 . .
C4_2 C3_2 H3A_2 110.7 . .
O1_2 C3_2 H3B_2 110.8 . .
C4_2 C3_2 H3B_2 110.7 . .
H3A_2 C3_2 H3B_2 108.8 . .
O2_2 C4_2 C3_2 108(3) . .
O2_2 C4_2 H4A_2 110.2 . .
C3_2 C4_2 H4A_2 110.2 . .
O2_2 C4_2 H4B_2 110.2 . .
C3_2 C4_2 H4B_2 110.2 . .
H4A_2 C4_2 H4B_2 108.5 . .
C5_2 O2_2 C4_2 112(3) . .
O2_2 C5_2 C6_2 104(3) . .
O2_2 C5_2 H5A_2 111.0 . .
C6_2 C5_2 H5A_2 111.0 . .
O2_2 C5_2 H5B_2 111.0 . .
C6_2 C5_2 H5B_2 111.0 . .
H5A_2 C5_2 H5B_2 109.0 . .
N2_2 C6_2 C5_2 117(3) . .
N2_2 C6_2 H6A_2 108.1 . .
C5_2 C6_2 H6A_2 108.1 . .
N2_2 C6_2 H6B_2 108.1 . .
C5_2 C6_2 H6B_2 108.1 . .
H6A_2 C6_2 H6B_2 107.3 . .
N1_2 C7_2 C8_2 116(3) . .
N1_2 C7_2 H7A_2 108.4 . .
C8_2 C7_2 H7A_2 108.4 . .
N1_2 C7_2 H7B_2 108.4 . .
C8_2 C7_2 H7B_2 108.4 . .
H7A_2 C7_2 H7B_2 107.5 . .
O3_2 C8_2 C7_2 110(3) . .
O3_2 C8_2 H8A_2 109.7 . .
C7_2 C8_2 H8A_2 109.7 . .
O3_2 C8_2 H8B_2 109.7 . .
C7_2 C8_2 H8B_2 109.7 . .
H8A_2 C8_2 H8B_2 108.2 . .
C9_2 O3_2 C8_2 119(3) . .
C10_2 C9_2 O3_2 118(3) . .
C10_2 C9_2 H9A_2 107.8 . .
O3_2 C9_2 H9A_2 107.8 . .
C10_2 C9_2 H9B_2 107.8 . .
O3_2 C9_2 H9B_2 107.8 . .
H9A_2 C9_2 H9B_2 107.1 . .
C9_2 C10_2 O4_2 106(3) . .
C9_2 C10_2 H10A_2 110.5 . .
O4_2 C10_2 H10A_2 110.5 . .
C9_2 C10_2 H10B_2 110.5 . .
O4_2 C10_2 H10B_2 110.5 . .
H10A_2 C10_2 H10B_2 108.7 . .
C10_2 O4_2 C11_2 108(2) . .
O4_2 C11_2 C12_2 105(3) . .
O4_2 C11_2 H11A_2 110.8 . .
C12_2 C11_2 H11A_2 110.8 . .
O4_2 C11_2 H11B_2 110.8 . .
C12_2 C11_2 H11B_2 110.8 . .
H11A_2 C11_2 H11B_2 108.8 . .
N2_2 C12_2 C11_2 115(3) . .
N2_2 C12_2 H12A_2 108.6 . .
C11_2 C12_2 H12A_2 108.6 . .
N2_2 C12_2 H12B_2 108.6 . .
C11_2 C12_2 H12B_2 108.6 . .
H12A_2 C12_2 H12B_2 107.5 . .
C14_2 C13_2 N1_2 122(3) . .
C14_2 C13_2 H13A_2 106.8 . .
N1_2 C13_2 H13A_2 106.8 . .
C14_2 C13_2 H13B_2 106.8 . .
N1_2 C13_2 H13B_2 106.8 . .
H13A_2 C13_2 H13B_2 106.7 . .
O5_2 C14_2 C13_2 111(3) . .
O5_2 C14_2 H14A_2 109.4 . .
C13_2 C14_2 H14A_2 109.4 . .
O5_2 C14_2 H14B_2 109.4 . .
C13_2 C14_2 H14B_2 109.4 . .
H14A_2 C14_2 H14B_2 108.0 . .
C14_2 O5_2 C15_2 111(2) . .
O5_2 C15_2 C16_2 108(2) . .
O5_2 C15_2 H15A_2 110.2 . .
C16_2 C15_2 H15A_2 110.2 . .
O5_2 C15_2 H15B_2 110.2 . .
C16_2 C15_2 H15B_2 110.2 . .
H15A_2 C15_2 H15B_2 108.5 . .
O6_2 C16_2 C15_2 104(2) . .
O6_2 C16_2 H16A_2 110.9 . .
C15_2 C16_2 H16A_2 110.9 . .
O6_2 C16_2 H16B_2 110.9 . .
C15_2 C16_2 H16B_2 110.9 . .
H16A_2 C16_2 H16B_2 108.9 . .
C17_2 O6_2 C16_2 120(3) . .
O6_2 C17_2 C18_2 118(3) . .
O6_2 C17_2 H17A_2 107.9 . .
C18_2 C17_2 H17A_2 107.9 . .
O6_2 C17_2 H17B_2 107.9 . .
C18_2 C17_2 H17B_2 107.9 . .
H17A_2 C17_2 H17B_2 107.2 . .
C17_2 C18_2 N2_2 124(3) . .
C17_2 C18_2 H18A_2 106.4 . .
N2_2 C18_2 H18A_2 106.4 . .
C17_2 C18_2 H18B_2 106.4 . .
N2_2 C18_2 H18B_2 106.4 . .
H18A_2 C18_2 H18B_2 106.4 . .
C6_3 C1_3 C2_3 119(3) . .
C6_3 C1_3 C7_3 117(3) . .
C2_3 C1_3 C7_3 124(3) . .
C1_3 C2_3 C3_3 122(3) . .
C1_3 C2_3 H2_3 119.1 . .
C3_3 C2_3 H2_3 119.1 . .
C4_3 C3_3 C2_3 113(3) . .
C4_3 C3_3 H3_3 123.4 . .
C2_3 C3_3 H3_3 123.4 . .
C5_3 C4_3 C3_3 120(3) . .
C5_3 C4_3 H4_3 119.9 . .
C3_3 C4_3 H4_3 119.9 . .
C6_3 C5_3 C4_3 126(4) . .
C6_3 C5_3 H5_3 116.9 . .
C4_3 C5_3 H5_3 116.9 . .
C5_3 C6_3 C1_3 119(4) . .
C5_3 C6_3 H6_3 120.3 . .
C1_3 C6_3 H6_3 120.3 . .
C1_3 C7_3 H7A_3 109.5 . .
C1_3 C7_3 H7B_3 109.5 . .
H7A_3 C7_3 H7B_3 109.5 . .
C1_3 C7_3 H7C_3 109.5 . .
H7A_3 C7_3 H7C_3 109.5 . .
H7B_3 C7_3 H7C_3 109.5 . .
C1_4 N1_4 N1_4 88(3) . 4_565
C1_4 N1_4 H1A_4 111.8 . .
N1_4 N1_4 H1A_4 46.0 4_565 .
C1_4 N1_4 H1B_4 110.3 . .
N1_4 N1_4 H1B_4 156.8 4_565 .
H1A_4 N1_4 H1B_4 111.9 . .
C1_4 C1_4 N1_4 92(3) 4_565 .
C1_4 C1_4 N2_4 119(2) 4_565 4_565
N1_4 C1_4 N2_4 92(4) . 4_565
C1_4 C1_4 C2_4 63.1(17) 4_565 .
N1_4 C1_4 C2_4 110(4) . .
N2_4 C1_4 C2_4 58.6(14) 4_565 .
C1_4 C1_4 H1C_4 62.8 4_565 .
N1_4 C1_4 H1C_4 112.7 . .
N2_4 C1_4 H1C_4 154.8 4_565 .
C2_4 C1_4 H1C_4 110.3 . .
C1_4 C1_4 H1D_4 159.7 4_565 .
N1_4 C1_4 H1D_4 108.4 . .
N2_4 C1_4 H1D_4 61.5 4_565 .
C2_4 C1_4 H1D_4 108.4 . .
H1C_4 C1_4 H1D_4 107.2 . .
N2_4 C2_4 N2_4 148(5) 4_565 .
N2_4 C2_4 C1_4 59(3) 4_565 .
N2_4 C2_4 C1_4 110(3) . .
N2_4 C2_4 C1_4 110(3) 4_565 4_565
N2_4 C2_4 C1_4 59(3) . 4_565
C1_4 C2_4 C1_4 54(3) . 4_565
N2_4 C2_4 H2A_4 106.0 4_565 .
N2_4 C2_4 H2A_4 106.0 . .
C1_4 C2_4 H2A_4 107.6 . .
C1_4 C2_4 H2A_4 107.6 4_565 .
N2_4 C2_4 H2B_4 56.9 4_565 .
N2_4 C2_4 H2B_4 112.0 . .
C1_4 C2_4 H2B_4 111.8 . .
C1_4 C2_4 H2B_4 143.5 4_565 .
H2A_4 C2_4 H2B_4 108.9 . .
C1_4 N2_4 C2_4 62.8(16) 4_565 .
C1_4 N2_4 H2C_4 161.3 4_565 .
C2_4 N2_4 H2C_4 108.9 . .
C1_4 N2_4 H2D_4 89.2 4_565 .
C2_4 N2_4 H2D_4 107.6 . .
H2C_4 N2_4 H2D_4 109.5 . .
C1_4 N2_4 H2E_4 62.9 4_565 .
C2_4 N2_4 H2E_4 112.0 . .
H2C_4 N2_4 H2E_4 109.5 . .
H2D_4 N2_4 H2E_4 109.5 . .

loop_
_geom_bond_atom_site_label_1
_geom_bond_atom_site_label_2
_geom_bond_distance
_geom_bond_site_symmetry_2
U Bi7 3.0679(11) .
U Bi1A 3.215(11) .
U Bi1 3.2290(17) 4_565
U Bi1 3.2290(17) .
U Bi2A 3.250(12) .
U Bi2 3.3663(11) .
U Bi4 3.3736(12) .
U Bi5 3.4074(9) .
U Bi5 3.4074(9) 4_565
U Bi6 3.4289(8) 4_565
U Bi6 3.4289(8) .
U Bi3 3.4515(6) .
Bi1 Tl1A 0.538(9) .
Bi1 Bi1A 2.803(8) .
Bi1 Bi3 2.9472(13) .
Bi1 Bi2A 2.975(9) .
Bi1 Tl2 3.0934(14) .
Bi1 Tl1 3.1033(12) .
Tl1A Bi2A 3.134(13) .
Tl1A Bi1A 3.135(11) .
Tl1A Tl2 3.175(9) .
Tl1A Bi3 3.217(9) .
Tl1A Tl1 3.368(9) .
Tl1 Bi1A 0.560(10) .
Tl1 Bi2 3.0599(16) .
Tl1 Bi1 3.1032(12) 4_565
Tl1 Tl1A 3.368(9) 4_565
Bi1A Bi1 2.803(8) 4_565
Bi1A Bi2 2.833(11) .
Bi1A Tl1A 3.135(11) 4_565
Tl2 Bi2A 0.517(11) .
Tl2 Bi4 3.0493(19) .
Tl2 Bi1 3.0933(14) 4_565
Tl2 Tl1A 3.175(9) 4_565
Bi2A Bi4 2.641(14) .
Bi2A Bi1 2.975(9) 4_565
Bi2A Tl1A 3.134(13) 4_565
Bi2 Bi5 3.0002(8) .
Bi2 Bi5 3.0002(8) 4_565
Bi3 Bi6 2.9950(9) .
Bi3 Bi5 3.0175(9) .
Bi4 Bi6 2.9885(9) 4_565
Bi4 Bi6 2.9886(10) .
Bi5 Bi7 3.2944(9) .
Bi6 Bi7 3.2842(9) .
Bi7 Bi6 3.2842(9) 4_565
Bi7 Bi5 3.2944(9) 4_565
N1_1 C13_1 1.44(3) .
N1_1 C7_1 1.44(2) .
N1_1 C1_1 1.46(3) .
N2_1 C6_1 1.41(3) .
N2_1 C18_1 1.47(3) .
N2_1 C12_1 1.49(3) .
C1_1 C2_1 1.44(4) .
C1_1 H1A_1 0.9900 .
C1_1 H1B_1 0.9900 .
C2_1 O1_1 1.40(3) .
C2_1 H2A_1 0.9900 .
C2_1 H2B_1 0.9900 .
O1_1 C3_1 1.50(3) .
C3_1 C4_1 1.47(4) .
C3_1 H3A_1 0.9900 .
C3_1 H3B_1 0.9900 .
C4_1 O2_1 1.41(3) .
C4_1 H4A_1 0.9900 .
C4_1 H4B_1 0.9900 .
O2_1 C5_1 1.41(3) .
C5_1 C6_1 1.48(3) .
C5_1 H5A_1 0.9900 .
C5_1 H5B_1 0.9900 .
C6_1 H6A_1 0.9900 .
C6_1 H6B_1 0.9900 .
C7_1 C8_1 1.49(3) .
C7_1 H7A_1 0.9900 .
C7_1 H7B_1 0.9900 .
C8_1 O3_1 1.42(3) .
C8_1 H8A_1 0.9900 .
C8_1 H8B_1 0.9900 .
O3_1 C9_1 1.32(2) .
C9_1 C10_1 1.324(19) .
C9_1 H9A_1 0.9900 .
C9_1 H9B_1 0.9900 .
C10_1 O4_1 1.39(2) .
C10_1 H10A_1 0.9900 .
C10_1 H10B_1 0.9900 .
O4_1 C11_1 1.44(3) .
C11_1 C12_1 1.51(3) .
C11_1 H11A_1 0.9900 .
C11_1 H11B_1 0.9900 .
C12_1 H12A_1 0.9900 .
C12_1 H12B_1 0.9900 .
C13_1 C14_1 1.45(3) .
C13_1 H13A_1 0.9900 .
C13_1 H13B_1 0.9900 .
C14_1 O5_1 1.43(2) .
C14_1 H14A_1 0.9900 .
C14_1 H14B_1 0.9900 .
O5_1 C15_1 1.438(18) .
C15_1 C16_1 1.50(2) .
C15_1 H15A_1 0.9900 .
C15_1 H15B_1 0.9900 .
C16_1 O6_1 1.42(2) .
C16_1 H16A_1 0.9900 .
C16_1 H16B_1 0.9900 .
O6_1 C17_1 1.39(2) .
C17_1 C18_1 1.43(3) .
C17_1 H17A_1 0.9900 .
C17_1 H17B_1 0.9900 .
C18_1 H18A_1 0.9900 .
C18_1 H18B_1 0.9900 .
N1_2 C1_2 1.42(3) .
N1_2 C7_2 1.43(3) .
N1_2 C13_2 1.43(3) .
N2_2 C6_2 1.41(4) .
N2_2 C18_2 1.45(3) .
N2_2 C12_2 1.49(3) .
C1_2 C2_2 1.44(4) .
C1_2 H1A_2 0.9900 .
C1_2 H1B_2 0.9900 .
C2_2 O1_2 1.38(3) .
C2_2 H2A_2 0.9900 .
C2_2 H2B_2 0.9900 .
O1_2 C3_2 1.50(3) .
C3_2 C4_2 1.50(4) .
C3_2 H3A_2 0.9900 .
C3_2 H3B_2 0.9900 .
C4_2 O2_2 1.43(3) .
C4_2 H4A_2 0.9900 .
C4_2 H4B_2 0.9900 .
O2_2 C5_2 1.40(3) .
C5_2 C6_2 1.50(4) .
C5_2 H5A_2 0.9900 .
C5_2 H5B_2 0.9900 .
C6_2 H6A_2 0.9900 .
C6_2 H6B_2 0.9900 .
C7_2 C8_2 1.49(3) .
C7_2 H7A_2 0.9900 .
C7_2 H7B_2 0.9900 .
C8_2 O3_2 1.41(3) .
C8_2 H8A_2 0.9900 .
C8_2 H8B_2 0.9900 .
O3_2 C9_2 1.35(3) .
C9_2 C10_2 1.31(3) .
C9_2 H9A_2 0.9900 .
C9_2 H9B_2 0.9900 .
C10_2 O4_2 1.39(3) .
C10_2 H10A_2 0.9900 .
C10_2 H10B_2 0.9900 .
O4_2 C11_2 1.44(3) .
C11_2 C12_2 1.50(3) .
C11_2 H11A_2 0.9900 .
C11_2 H11B_2 0.9900 .
C12_2 H12A_2 0.9900 .
C12_2 H12B_2 0.9900 .
C13_2 C14_2 1.43(3) .
C13_2 H13A_2 0.9900 .
C13_2 H13B_2 0.9900 .
C14_2 O5_2 1.42(3) .
C14_2 H14A_2 0.9900 .
C14_2 H14B_2 0.9900 .
O5_2 C15_2 1.44(2) .
C15_2 C16_2 1.52(3) .
C15_2 H15A_2 0.9900 .
C15_2 H15B_2 0.9900 .
C16_2 O6_2 1.41(3) .
C16_2 H16A_2 0.9900 .
C16_2 H16B_2 0.9900 .
O6_2 C17_2 1.37(3) .
C17_2 C18_2 1.41(3) .
C17_2 H17A_2 0.9900 .
C17_2 H17B_2 0.9900 .
C18_2 H18A_2 0.9900 .
C18_2 H18B_2 0.9900 .
C1_3 C6_3 1.39(4) .
C1_3 C2_3 1.39(4) .
C1_3 C7_3 1.50(5) .
C2_3 C3_3 1.47(4) .
C2_3 H2_3 0.9500 .
C3_3 C4_3 1.41(6) .
C3_3 H3_3 0.9500 .
C4_3 C5_3 1.37(6) .
C4_3 H4_3 0.9500 .
C5_3 C6_3 1.27(5) .
C5_3 H5_3 0.9500 .
C6_3 H6_3 0.9500 .
C7_3 H7A_3 0.9800 .
C7_3 H7B_3 0.9800 .
C7_3 H7C_3 0.9800 .
N1_4 C1_4 1.446(10) .
N1_4 N1_4 1.46(12) 4_565
N1_4 H1A_4 1.0547 .
N1_4 H1B_4 0.9902 .
C1_4 C1_4 1.37(8) 4_565
C1_4 N2_4 1.46(6) 4_565
C1_4 C2_4 1.517(10) .
C1_4 H1C_4 0.9900 .
C1_4 H1D_4 0.9902 .
C2_4 N2_4 1.456(10) 4_565
C2_4 N2_4 1.456(10) .
C2_4 C1_4 1.517(10) 4_565
C2_4 H2A_4 0.9898 .
C2_4 H2B_4 0.9900 .
N2_4 C1_4 1.46(6) 4_565
N2_4 H2C_4 0.9101 .
N2_4 H2D_4 0.9102 .
N2_4 H2E_4 0.9100 .
